data_2231132
loop_
_publ_author_name
'Fun, Hoong-Kun'
'Shahani, Tara'
Dinesh
'Kayarmar, Reshma'
'Nagaraja, G. K.'

_publ_section_title
;
 3-[(1-Isobutyl-1<i>H</i>-imidazo[4,5-<i>c</i>]quinolin-4-yl)amino]benzoic
 acid
;
_journal_coeditor_code HB5954
_journal_issue 8
_journal_name_full 'Acta Crystallographica Section E'
_journal_page_first o2150
_journal_paper_doi 10.1107/S1600536811028765
_journal_volume 67
_journal_year 2011
_chemical_formula_iupac 'C21 H20 N4 O2'
_chemical_formula_moiety 'C21 H20 N4 O2'
_chemical_formula_sum 'C21 H20 N4 O2'
_chemical_formula_weight 360.41
_chemical_name_systematic
;
3-[(1-Isobutyl-1<i>H</i>-imidazo[4,5-<i>c</i>]quinolin-4-yl)amino]benzoic acid
;
_space_group_IT_number 14
_symmetry_cell_setting monoclinic
_symmetry_space_group_name_Hall '-P 2ybc'
_symmetry_space_group_name_H-M 'P 1 21/c 1'
_atom_sites_solution_hydrogens geom
_atom_sites_solution_primary direct
_atom_sites_solution_secondary difmap
_audit_creation_method SHELXL-97
_cell_angle_alpha 90.00
_cell_angle_beta 123.9270(10)
_cell_angle_gamma 90.00
_cell_formula_units_Z 4
_cell_length_a 9.64400(10)
_cell_length_b 15.1496(2)
_cell_length_c 14.5286(2)
_cell_measurement_reflns_used 5489
_cell_measurement_temperature 296(2)
_cell_measurement_theta_max 32.08
_cell_measurement_theta_min 2.16
_cell_volume 1761.28(4)
_computing_cell_refinement 'SAINT (Bruker, 2009)'
_computing_data_collection 'APEX2 (Bruker, 2009)'
_computing_data_reduction 'SAINT (Bruker, 2009)'
_computing_molecular_graphics 'SHELXTL (Sheldrick, 2008)'
_computing_publication_material
;
SHELXTL (Sheldrick, 2008) and PLATON (Spek, 2009)
;
_computing_structure_refinement 'SHELXTL (Sheldrick, 2008)'
_computing_structure_solution 'SHELXTL (Sheldrick, 2008)'
_diffrn_ambient_temperature 296(2)
_diffrn_measured_fraction_theta_full 1.000
_diffrn_measured_fraction_theta_max 1.000
_diffrn_measurement_device_type 'Bruker APEXII DUO CCD'
_diffrn_measurement_method '\f and \w scans'
_diffrn_radiation_monochromator graphite
_diffrn_radiation_source 'fine-focus sealed tube'
_diffrn_radiation_type MoK\a
_diffrn_radiation_wavelength 0.71073
_diffrn_reflns_av_R_equivalents 0.0345
_diffrn_reflns_av_sigmaI/netI 0.0386
_diffrn_reflns_limit_h_max 14
_diffrn_reflns_limit_h_min -13
_diffrn_reflns_limit_k_max 22
_diffrn_reflns_limit_k_min -20
_diffrn_reflns_limit_l_max 18
_diffrn_reflns_limit_l_min -21
_diffrn_reflns_number 23777
_diffrn_reflns_theta_full 31.50
_diffrn_reflns_theta_max 31.50
_diffrn_reflns_theta_min 2.16
_diffrn_standards_number 0
_exptl_absorpt_coefficient_mu 0.090
_exptl_absorpt_correction_T_max 0.980
_exptl_absorpt_correction_T_min 0.964
_exptl_absorpt_correction_type multi-scan
_exptl_absorpt_process_details '(<i>SADABS</i>; Bruker, 2009)'
_exptl_crystal_colour colourless
_exptl_crystal_density_diffrn 1.359
_exptl_crystal_density_method 'not measured'
_exptl_crystal_description block
_exptl_crystal_F_000 760
_exptl_crystal_size_max 0.41
_exptl_crystal_size_mid 0.26
_exptl_crystal_size_min 0.22
_refine_diff_density_max 0.509
_refine_diff_density_min -0.224
_refine_ls_extinction_method none
_refine_ls_goodness_of_fit_ref 1.041
_refine_ls_hydrogen_treatment mixed
_refine_ls_matrix_type full
_refine_ls_number_parameters 254
_refine_ls_number_reflns 5859
_refine_ls_number_restraints 0
_refine_ls_restrained_S_all 1.041
_refine_ls_R_factor_all 0.0689
_refine_ls_R_factor_gt 0.0506
_refine_ls_shift/su_max_lt 0.001
_refine_ls_shift/su_mean <0.001
_refine_ls_structure_factor_coef Fsqd
_refine_ls_weighting_details 'calc w=1/[\s^2^(Fo^2^)+(0.0764P)^2^+0.3392P] where P=(Fo^2^+2Fc^2^)/3'
_refine_ls_weighting_scheme calc
_refine_ls_wR_factor_gt 0.1281
_refine_ls_wR_factor_ref 0.1395
_reflns_number_gt 4504
_reflns_number_total 5859
_reflns_threshold_expression I>2\s(I)
_cod_data_source_file hb5954.cif
_cod_data_source_block I
_cod_original_sg_symbol_H-M 'P 21/c'
_cod_database_code 2231132
_cod_database_fobs_code 2231132

loop_
_symmetry_equiv_pos_as_xyz
'x, y, z'
'-x, y+1/2, -z+1/2'
'-x, -y, -z'
'x, -y-1/2, z-1/2'

loop_
_atom_site_type_symbol
_atom_site_label
_atom_site_fract_x
_atom_site_fract_y
_atom_site_fract_z
_atom_site_U_iso_or_equiv
_atom_site_adp_type
_atom_site_calc_flag
_atom_site_refinement_flags
_atom_site_occupancy
_atom_site_symmetry_multiplicity
O O1 0.14729(12) -0.33971(6) 0.12947(8) 0.0215(2) Uani d . 1 1
O O2 0.15417(11) -0.47845(6) 0.18402(7) 0.01792(19) Uani d . 1 1
N N1 0.16268(13) -0.15414(6) 0.43284(9) 0.0156(2) Uani d . 1 1
N N2 0.24570(13) -0.09564(6) 0.32204(8) 0.0155(2) Uani d . 1 1
N N3 0.33813(12) 0.13649(6) 0.49615(8) 0.0148(2) Uani d . 1 1
N N4 0.22805(13) 0.02550(7) 0.53736(8) 0.0153(2) Uani d . 1 1
C C1 0.07884(15) -0.42262(8) 0.33507(10) 0.0170(2) Uani d . 1 1
H H1A 0.0624 -0.4821 0.3160 0.020 Uiso calc R 1 1
C C2 0.05934(17) -0.39045(8) 0.41686(11) 0.0206(3) Uani d . 1 1
H H2A 0.0269 -0.4287 0.4516 0.025 Uiso calc R 1 1
C C3 0.08756(16) -0.30209(8) 0.44747(10) 0.0188(2) Uani d . 1 1
H H3A 0.0752 -0.2822 0.5030 0.023 Uiso calc R 1 1
C C4 0.13454(14) -0.24239(7) 0.39563(10) 0.0142(2) Uani d . 1 1
C C5 0.15066(14) -0.27426(8) 0.31152(9) 0.0142(2) Uani d . 1 1
H H5A 0.1794 -0.2358 0.2748 0.017 Uiso calc R 1 1
C C6 0.12366(14) -0.36354(7) 0.28254(9) 0.0136(2) Uani d . 1 1
C C7 0.14233(14) -0.39209(8) 0.19153(9) 0.0144(2) Uani d . 1 1
C C8 0.21835(14) -0.08493(7) 0.40042(9) 0.0141(2) Uani d . 1 1
C C9 0.30995(14) -0.02752(8) 0.29402(10) 0.0149(2) Uani d . 1 1
C C10 0.33503(16) -0.04493(8) 0.20876(10) 0.0190(2) Uani d . 1 1
H H10A 0.3056 -0.0997 0.1740 0.023 Uiso calc R 1 1
C C11 0.40222(16) 0.01784(8) 0.17665(11) 0.0207(3) Uani d . 1 1
H H11A 0.4170 0.0056 0.1199 0.025 Uiso calc R 1 1
C C12 0.44865(16) 0.10040(8) 0.22899(11) 0.0198(2) Uani d . 1 1
H H12A 0.4963 0.1422 0.2078 0.024 Uiso calc R 1 1
C C13 0.42430(15) 0.12010(8) 0.31138(10) 0.0173(2) Uani d . 1 1
H H13A 0.4547 0.1753 0.3451 0.021 Uiso calc R 1 1
C C14 0.35331(14) 0.05705(8) 0.34531(9) 0.0143(2) Uani d . 1 1
C C15 0.31713(14) 0.06692(7) 0.42760(9) 0.0135(2) Uani d . 1 1
C C16 0.24962(14) -0.00111(8) 0.45501(9) 0.0139(2) Uani d . 1 1
C C17 0.28305(15) 0.10753(8) 0.55894(10) 0.0163(2) Uani d . 1 1
H H17A 0.2841 0.1423 0.6121 0.020 Uiso calc R 1 1
C C18 0.41403(15) 0.22270(8) 0.50622(10) 0.0168(2) Uani d . 1 1
H H18A 0.5132 0.2142 0.5056 0.020 Uiso calc R 1 1
H H18B 0.4490 0.2484 0.5772 0.020 Uiso calc R 1 1
C C19 0.29783(15) 0.28790(8) 0.41406(10) 0.0175(2) Uani d . 1 1
H H19A 0.2461 0.2576 0.3425 0.021 Uiso calc R 1 1
C C20 0.40172(18) 0.36485(9) 0.41590(13) 0.0277(3) Uani d . 1 1
H H20A 0.4829 0.3431 0.4029 0.041 Uiso calc R 1 1
H H20B 0.4579 0.3934 0.4869 0.041 Uiso calc R 1 1
H H20C 0.3297 0.4064 0.3590 0.041 Uiso calc R 1 1
C C21 0.15965(15) 0.31946(8) 0.42709(11) 0.0211(3) Uani d . 1 1
H H21A 0.0850 0.3575 0.3663 0.032 Uiso calc R 1 1
H H21B 0.2080 0.3513 0.4956 0.032 Uiso calc R 1 1
H H21C 0.0989 0.2695 0.4276 0.032 Uiso calc R 1 1
H H1N1 0.1529(19) -0.1435(11) 0.4871(14) 0.021(4) Uiso d . 1 1
H H1O2 0.171(3) -0.4938(15) 0.1246(18) 0.052(6) Uiso d . 1 1

loop_
_atom_site_aniso_label
_atom_site_aniso_U_11
_atom_site_aniso_U_22
_atom_site_aniso_U_33
_atom_site_aniso_U_12
_atom_site_aniso_U_13
_atom_site_aniso_U_23
O1 0.0341(5) 0.0166(4) 0.0218(5) 0.0039(4) 0.0207(4) 0.0028(3)
O2 0.0250(4) 0.0134(4) 0.0200(4) 0.0004(3) 0.0155(4) -0.0017(3)
N1 0.0232(5) 0.0119(4) 0.0170(5) -0.0023(4) 0.0145(4) -0.0020(3)
N2 0.0192(5) 0.0131(5) 0.0163(5) 0.0004(4) 0.0112(4) 0.0007(3)
N3 0.0184(5) 0.0110(4) 0.0150(5) -0.0013(3) 0.0094(4) -0.0002(3)
N4 0.0184(5) 0.0141(5) 0.0147(4) -0.0001(3) 0.0100(4) 0.0003(3)
C1 0.0215(5) 0.0135(5) 0.0182(5) -0.0030(4) 0.0125(5) -0.0018(4)
C2 0.0298(6) 0.0166(6) 0.0220(6) -0.0062(5) 0.0186(5) -0.0018(4)
C3 0.0265(6) 0.0170(6) 0.0200(6) -0.0043(4) 0.0174(5) -0.0031(4)
C4 0.0149(5) 0.0123(5) 0.0148(5) -0.0012(4) 0.0079(4) -0.0009(4)
C5 0.0162(5) 0.0125(5) 0.0151(5) -0.0001(4) 0.0094(4) 0.0002(4)
C6 0.0145(5) 0.0135(5) 0.0130(5) 0.0005(4) 0.0077(4) -0.0002(4)
C7 0.0136(5) 0.0143(5) 0.0146(5) 0.0008(4) 0.0074(4) -0.0017(4)
C8 0.0153(5) 0.0119(5) 0.0144(5) -0.0002(4) 0.0078(4) 0.0006(4)
C9 0.0160(5) 0.0141(5) 0.0149(5) 0.0015(4) 0.0087(4) 0.0020(4)
C10 0.0236(6) 0.0170(6) 0.0196(6) 0.0031(4) 0.0141(5) 0.0015(4)
C11 0.0257(6) 0.0214(6) 0.0198(6) 0.0050(5) 0.0158(5) 0.0049(5)
C12 0.0207(6) 0.0195(6) 0.0226(6) 0.0030(4) 0.0143(5) 0.0073(5)
C13 0.0177(5) 0.0153(5) 0.0192(6) 0.0008(4) 0.0106(5) 0.0033(4)
C14 0.0140(5) 0.0142(5) 0.0142(5) 0.0014(4) 0.0077(4) 0.0023(4)
C15 0.0145(5) 0.0112(5) 0.0140(5) 0.0004(4) 0.0075(4) 0.0003(4)
C16 0.0155(5) 0.0131(5) 0.0134(5) 0.0008(4) 0.0082(4) 0.0006(4)
C17 0.0209(5) 0.0138(5) 0.0155(5) -0.0009(4) 0.0111(5) -0.0005(4)
C18 0.0182(5) 0.0119(5) 0.0189(6) -0.0029(4) 0.0094(5) -0.0003(4)
C19 0.0194(5) 0.0134(5) 0.0197(6) 0.0002(4) 0.0109(5) 0.0022(4)
C20 0.0284(7) 0.0178(6) 0.0411(8) 0.0009(5) 0.0220(6) 0.0083(5)
C21 0.0194(6) 0.0175(6) 0.0245(6) -0.0001(4) 0.0111(5) -0.0006(5)

loop_
_atom_type_symbol
_atom_type_description
_atom_type_scat_dispersion_real
_atom_type_scat_dispersion_imag
_atom_type_scat_source
C C 0.0033 0.0016 'International Tables Vol C Tables 4.2.6.8 and 6.1.1.4'
H H 0.0000 0.0000 'International Tables Vol C Tables 4.2.6.8 and 6.1.1.4'
N N 0.0061 0.0033 'International Tables Vol C Tables 4.2.6.8 and 6.1.1.4'
O O 0.0106 0.0060 'International Tables Vol C Tables 4.2.6.8 and 6.1.1.4'

loop_
_geom_angle_atom_site_label_1
_geom_angle_atom_site_label_2
_geom_angle_atom_site_label_3
_geom_angle
C7 O2 H1O2 111.6(13)
C8 N1 C4 128.29(10)
C8 N1 H1N1 115.8(11)
C4 N1 H1N1 115.7(11)
C8 N2 C9 120.30(10)
C17 N3 C15 106.38(10)
C17 N3 C18 125.57(10)
C15 N3 C18 127.95(10)
C17 N4 C16 104.21(10)
C2 C1 C6 118.33(11)
C2 C1 H1A 120.8
C6 C1 H1A 120.8
C3 C2 C1 121.03(11)
C3 C2 H2A 119.5
C1 C2 H2A 119.5
C2 C3 C4 120.89(11)
C2 C3 H3A 119.6
C4 C3 H3A 119.6
C5 C4 C3 118.17(11)
C5 C4 N1 124.73(10)
C3 C4 N1 117.10(11)
C6 C5 C4 120.25(11)
C6 C5 H5A 119.9
C4 C5 H5A 119.9
C1 C6 C5 121.31(11)
C1 C6 C7 121.77(10)
C5 C6 C7 116.91(10)
O1 C7 O2 122.72(11)
O1 C7 C6 122.59(10)
O2 C7 C6 114.69(10)
N2 C8 N1 120.53(10)
N2 C8 C16 120.36(10)
N1 C8 C16 119.10(10)
N2 C9 C10 116.40(11)
N2 C9 C14 124.70(11)
C10 C9 C14 118.89(11)
C11 C10 C9 120.90(12)
C11 C10 H10A 119.6
C9 C10 H10A 119.6
C10 C11 C12 120.20(12)
C10 C11 H11A 119.9
C12 C11 H11A 119.9
C13 C12 C11 120.54(11)
C13 C12 H12A 119.7
C11 C12 H12A 119.7
C12 C13 C14 120.52(11)
C12 C13 H13A 119.7
C14 C13 H13A 119.7
C13 C14 C9 118.92(11)
C13 C14 C15 127.81(11)
C9 C14 C15 113.27(10)
N3 C15 C16 105.18(10)
N3 C15 C14 132.51(11)
C16 C15 C14 122.30(10)
N4 C16 C15 110.61(10)
N4 C16 C8 130.39(11)
C15 C16 C8 118.97(11)
N4 C17 N3 113.62(11)
N4 C17 H17A 123.2
N3 C17 H17A 123.2
N3 C18 C19 113.99(10)
N3 C18 H18A 108.8
C19 C18 H18A 108.8
N3 C18 H18B 108.8
C19 C18 H18B 108.8
H18A C18 H18B 107.6
C21 C19 C20 111.64(11)
C21 C19 C18 110.94(10)
C20 C19 C18 108.90(10)
C21 C19 H19A 108.4
C20 C19 H19A 108.4
C18 C19 H19A 108.4
C19 C20 H20A 109.5
C19 C20 H20B 109.5
H20A C20 H20B 109.5
C19 C20 H20C 109.5
H20A C20 H20C 109.5
H20B C20 H20C 109.5
C19 C21 H21A 109.5
C19 C21 H21B 109.5
H21A C21 H21B 109.5
C19 C21 H21C 109.5
H21A C21 H21C 109.5
H21B C21 H21C 109.5

loop_
_geom_bond_atom_site_label_1
_geom_bond_atom_site_label_2
_geom_bond_distance
O1 C7 1.2219(15)
O2 C7 1.3231(14)
O2 H1O2 0.99(2)
N1 C8 1.3755(15)
N1 C4 1.4106(15)
N1 H1N1 0.860(16)
N2 C8 1.3145(15)
N2 C9 1.3771(15)
N3 C17 1.3592(15)
N3 C15 1.3852(14)
N3 C18 1.4641(15)
N4 C17 1.3185(15)
N4 C16 1.3838(15)
C1 C2 1.3908(17)
C1 C6 1.3923(16)
C1 H1A 0.9300
C2 C3 1.3887(17)
C2 H2A 0.9300
C3 C4 1.4041(16)
C3 H3A 0.9300
C4 C5 1.4008(16)
C5 C6 1.3973(16)
C5 H5A 0.9300
C6 C7 1.4945(16)
C8 C16 1.4371(16)
C9 C10 1.4131(17)
C9 C14 1.4225(16)
C10 C11 1.3709(18)
C10 H10A 0.9300
C11 C12 1.4012(18)
C11 H11A 0.9300
C12 C13 1.3750(18)
C12 H12A 0.9300
C13 C14 1.4146(16)
C13 H13A 0.9300
C14 C15 1.4280(17)
C15 C16 1.3907(16)
C17 H17A 0.9300
C18 C19 1.5327(16)
C18 H18A 0.9700
C18 H18B 0.9700
C19 C21 1.5238(18)
C19 C20 1.5276(18)
C19 H19A 0.9800
C20 H20A 0.9600
C20 H20B 0.9600
C20 H20C 0.9600
C21 H21A 0.9600
C21 H21B 0.9600
C21 H21C 0.9600

loop_
_geom_hbond_atom_site_label_D
_geom_hbond_atom_site_label_H
_geom_hbond_atom_site_label_A
_geom_hbond_site_symmetry_A
_geom_hbond_distance_DH
_geom_hbond_distance_HA
_geom_hbond_distance_DA
_geom_hbond_angle_DHA
_geom_hbond_publ_flag
N1 H1N1 O1 4_556 0.860(16) 2.114(17) 2.9436(14) 161.8(15) yes
O2 H1O2 N4 4 0.99(2) 1.71(2) 2.6926(13) 172(2) yes
C3 H3A O1 4_556 0.93 2.42 3.1998(15) 142 yes
C5 H5A N2 . 0.93 2.21 2.8337(16) 123 yes
C1 H1A Cg2 2_545 0.93 2.94 3.3877(14) 111 yes

loop_
_geom_torsion_atom_site_label_1
_geom_torsion_atom_site_label_2
_geom_torsion_atom_site_label_3
_geom_torsion_atom_site_label_4
_geom_torsion
C6 C1 C2 C3 -1.50(19)
C1 C2 C3 C4 0.8(2)
C2 C3 C4 C5 0.58(18)
C2 C3 C4 N1 -179.23(12)
C8 N1 C4 C5 -3.85(19)
C8 N1 C4 C3 175.94(11)
C3 C4 C5 C6 -1.29(17)
N1 C4 C5 C6 178.50(11)
C2 C1 C6 C5 0.77(18)
C2 C1 C6 C7 -178.19(11)
C4 C5 C6 C1 0.63(17)
C4 C5 C6 C7 179.64(10)
C1 C6 C7 O1 164.52(12)
C5 C6 C7 O1 -14.48(16)
C1 C6 C7 O2 -15.91(16)
C5 C6 C7 O2 165.09(10)
C9 N2 C8 N1 -176.50(10)
C9 N2 C8 C16 2.20(16)
C4 N1 C8 N2 3.04(18)
C4 N1 C8 C16 -175.68(11)
C8 N2 C9 C10 -179.91(10)
C8 N2 C9 C14 0.79(17)
N2 C9 C10 C11 -178.40(11)
C14 C9 C10 C11 0.94(18)
C9 C10 C11 C12 0.58(19)
C10 C11 C12 C13 -1.35(19)
C11 C12 C13 C14 0.55(18)
C12 C13 C14 C9 0.97(17)
C12 C13 C14 C15 -178.92(11)
N2 C9 C14 C13 177.58(11)
C10 C9 C14 C13 -1.70(16)
N2 C9 C14 C15 -2.51(16)
C10 C9 C14 C15 178.21(10)
C17 N3 C15 C16 -0.25(12)
C18 N3 C15 C16 176.10(11)
C17 N3 C15 C14 -179.22(12)
C18 N3 C15 C14 -2.9(2)
C13 C14 C15 N3 0.0(2)
C9 C14 C15 N3 -179.85(11)
C13 C14 C15 C16 -178.78(11)
C9 C14 C15 C16 1.32(16)
C17 N4 C16 C15 -0.49(13)
C17 N4 C16 C8 177.45(12)
N3 C15 C16 N4 0.46(13)
C14 C15 C16 N4 179.56(10)
N3 C15 C16 C8 -177.74(10)
C14 C15 C16 C8 1.36(17)
N2 C8 C16 N4 178.96(11)
N1 C8 C16 N4 -2.32(18)
N2 C8 C16 C15 -3.25(16)
N1 C8 C16 C15 175.47(10)
C16 N4 C17 N3 0.33(13)
C15 N3 C17 N4 -0.05(13)
C18 N3 C17 N4 -176.51(10)
C17 N3 C18 C19 -104.71(13)
C15 N3 C18 C19 79.60(15)
N3 C18 C19 C21 71.13(13)
N3 C18 C19 C20 -165.62(11)

loop_
_cod_related_entry_id
_cod_related_entry_database
_cod_related_entry_code
1 ChemSpider 30656847
